data_4104774
loop_
_publ_author_name
'Caroline T. Saouma'
'Peter M\"uller'
'Jonas C. Peters'

_publ_section_title
;
 Characterization of Structurally Unusual Diiron NxHy Complexes
;
_journal_name_full 'Journal of the American Chemical Society'
_journal_page_first 10358
_journal_page_last 10359
_journal_paper_doi 10.1021/ja903967z
_journal_volume 131
_journal_year 2009
_chemical_formula_sum 'C114 H112 B2 Fe2 N4 P6'
_chemical_formula_weight 1857.22
_chemical_name_systematic
; 
 ? 
;
_space_group_IT_number 2
_symmetry_cell_setting triclinic
_symmetry_space_group_name_Hall '-P 1'
_symmetry_space_group_name_H-M 'P -1'
_atom_sites_solution_hydrogens geom
_atom_sites_solution_primary direct
_atom_sites_solution_secondary difmap
_audit_creation_method SHELXL-97
_cell_angle_alpha 97.9010(10)
_cell_angle_beta 99.3150(10)
_cell_angle_gamma 92.5280(10)
_cell_formula_units_Z 2
_cell_length_a 13.8645(3)
_cell_length_b 16.9859(3)
_cell_length_c 20.7527(4)
_cell_measurement_reflns_used 92644
_cell_measurement_temperature 100(2)
_cell_measurement_theta_max 68.74
_cell_measurement_theta_min 2.63
_cell_volume 4766.03(16)
_computing_cell_refinement 'SAINT 7.46A (Bruker-AXS, 2008)'
_computing_data_collection 'APEX2 3.0 (Bruker-AXS, 2008)'
_computing_data_reduction 'SAINT 7.46A (Bruker-AXS, 2008)'
_computing_structure_refinement 'SHELXL-97 (Sheldrick, 2008)'
_computing_structure_solution 'SHELXS-97 (Sheldrick, 2008)'
_diffrn_ambient_temperature 100(2)
_diffrn_detector_area_resol_mean 8.3
_diffrn_measured_fraction_theta_full 0.952
_diffrn_measured_fraction_theta_max 0.952
_diffrn_measurement_device_type 'Bruker Smart APEX CCD'
_diffrn_measurement_method 'omega and phi scans'
_diffrn_radiation_monochromator graphite
_diffrn_radiation_source 'fine-focus sealed tube'
_diffrn_radiation_type CuK\a
_diffrn_radiation_wavelength 1.54178
_diffrn_reflns_av_R_equivalents 0.0380
_diffrn_reflns_av_sigmaI/netI 0.0262
_diffrn_reflns_limit_h_max 16
_diffrn_reflns_limit_h_min -16
_diffrn_reflns_limit_k_max 20
_diffrn_reflns_limit_k_min -20
_diffrn_reflns_limit_l_max 23
_diffrn_reflns_limit_l_min -25
_diffrn_reflns_number 92552
_diffrn_reflns_theta_full 68.98
_diffrn_reflns_theta_max 68.98
_diffrn_reflns_theta_min 2.18
_exptl_absorpt_coefficient_mu 3.793
_exptl_absorpt_correction_T_max 0.7029
_exptl_absorpt_correction_T_min 0.5176
_exptl_absorpt_correction_type multi-scan
_exptl_absorpt_process_details 'SADABS (Sheldrick, 2008)'
_exptl_crystal_colour red
_exptl_crystal_density_diffrn 1.294
_exptl_crystal_description block
_exptl_crystal_F_000 1952
_exptl_crystal_size_max 0.20
_exptl_crystal_size_mid 0.15
_exptl_crystal_size_min 0.10
_refine_diff_density_max 1.454
_refine_diff_density_min -0.601
_refine_diff_density_rms 0.077
_refine_ls_extinction_method none
_refine_ls_goodness_of_fit_ref 1.059
_refine_ls_hydrogen_treatment mixed
_refine_ls_matrix_type full
_refine_ls_number_parameters 1277
_refine_ls_number_reflns 16868
_refine_ls_number_restraints 3643
_refine_ls_restrained_S_all 0.993
_refine_ls_R_factor_all 0.0626
_refine_ls_R_factor_gt 0.0558
_refine_ls_shift/su_max 0.001
_refine_ls_shift/su_mean 0.000
_refine_ls_structure_factor_coef Fsqd
_refine_ls_weighting_details 'calc w=1/[\s^2^(Fo^2^)+(0.0814P)^2^+8.0595P] where P=(Fo^2^+2Fc^2^)/3'
_refine_ls_weighting_scheme calc
_refine_ls_wR_factor_gt 0.1503
_refine_ls_wR_factor_ref 0.1557
_reflns_number_gt 15025
_reflns_number_total 16868
_reflns_threshold_expression >2sigma(I)
_cod_data_source_file ja903967z_si_002_1.cif
_cod_data_source_block d8_08057
_cod_database_code 4104774

loop_
_symmetry_equiv_pos_as_xyz
'x, y, z'
'-x, -y, -z'

loop_
_atom_site_label
_atom_site_type_symbol
_atom_site_fract_x
_atom_site_fract_y
_atom_site_fract_z
_atom_site_U_iso_or_equiv
_atom_site_adp_type
_atom_site_occupancy
_atom_site_symmetry_multiplicity
_atom_site_calc_flag
_atom_site_refinement_flags
_atom_site_disorder_assembly
_atom_site_disorder_group
Fe1 Fe 0.20773(3) 0.35864(3) 0.29991(2) 0.02027(11) Uani 1 1 d U . .
Fe2 Fe 0.20904(3) 0.15935(3) 0.24854(2) 0.02032(11) Uani 1 1 d U . .
N1 N 0.33116(18) 0.29945(15) 0.31632(12) 0.0229(5) Uani 1 1 d DU . .
H1N H 0.3906(15) 0.3214(19) 0.3251(17) 0.028 Uiso 1 1 d D . .
H2N H 0.329(3) 0.279(2) 0.3520(12) 0.028 Uiso 1 1 d D . .
N2 N 0.33410(18) 0.23087(14) 0.26567(12) 0.0229(5) Uani 1 1 d DU . .
H3N H 0.3915(17) 0.2081(19) 0.2731(17) 0.028 Uiso 1 1 d D . .
H4N H 0.337(3) 0.253(2) 0.2302(12) 0.028 Uiso 1 1 d D . .
N3 N 0.15303(19) 0.26265(14) 0.23223(12) 0.0236(5) Uani 1 1 d DU . .
H5N H 0.0921(15) 0.263(2) 0.2105(16) 0.028 Uiso 1 1 d D . .
N4 N 0.14900(18) 0.25003(14) 0.29843(12) 0.0234(5) Uani 1 1 d DU . .
H6N H 0.0861(14) 0.245(2) 0.2990(18) 0.028 Uiso 1 1 d D . .
P1 P 0.06984(5) 0.42386(4) 0.28815(4) 0.02240(15) Uani 1 1 d DU . .
C10 C -0.0455(2) 0.36984(17) 0.29706(15) 0.0255(6) Uani 1 1 d DU . .
C11 C -0.0845(2) 0.38056(18) 0.35572(16) 0.0302(6) Uani 1 1 d DU . .
H11 H -0.0523 0.4175 0.3922 0.036 Uiso 1 1 calc R . .
C12 C -0.1702(2) 0.3374(2) 0.36082(17) 0.0356(7) Uani 1 1 d DU . .
H12 H -0.1957 0.3450 0.4009 0.043 Uiso 1 1 calc R . .
C13 C -0.2184(2) 0.2837(2) 0.30816(18) 0.0358(7) Uani 1 1 d DU . .
H13 H -0.2768 0.2546 0.3120 0.043 Uiso 1 1 calc R . .
C14 C -0.1811(2) 0.27249(19) 0.24982(17) 0.0340(7) Uani 1 1 d DU . .
H14 H -0.2138 0.2354 0.2136 0.041 Uiso 1 1 calc R . .
C15 C -0.0958(2) 0.31555(18) 0.24429(16) 0.0290(6) Uani 1 1 d DU . .
H15 H -0.0713 0.3079 0.2039 0.035 Uiso 1 1 calc R . .
C16 C 0.0251(2) 0.45027(17) 0.20516(15) 0.0264(6) Uani 1 1 d DU . .
C17 C -0.0375(3) 0.5116(2) 0.19574(17) 0.0367(7) Uani 1 1 d DU . .
H17 H -0.0548 0.5434 0.2329 0.044 Uiso 1 1 calc R . .
C18 C -0.0747(3) 0.5263(2) 0.13266(18) 0.0435(8) Uani 1 1 d DU . .
H18 H -0.1167 0.5684 0.1272 0.052 Uiso 1 1 calc R . .
C19 C -0.0513(3) 0.4805(2) 0.07781(17) 0.0367(7) Uani 1 1 d DU . .
H19 H -0.0775 0.4906 0.0348 0.044 Uiso 1 1 calc R . .
C20 C 0.0106(2) 0.4196(2) 0.08607(16) 0.0333(7) Uani 1 1 d DU . .
H20 H 0.0271 0.3878 0.0486 0.040 Uiso 1 1 calc R . .
C21 C 0.0485(2) 0.40524(17) 0.14908(15) 0.0269(6) Uani 1 1 d DU . .
H21 H 0.0915 0.3637 0.1542 0.032 Uiso 1 1 calc R . .
P2 P 0.24274(5) 0.41791(4) 0.40393(4) 0.02243(16) Uani 1 1 d DU . .
C22 C 0.3536(2) 0.38063(17) 0.44907(15) 0.0262(6) Uani 1 1 d DU . .
C23 C 0.4470(2) 0.41043(19) 0.44592(15) 0.0299(6) Uani 1 1 d DU . .
H23 H 0.4552 0.4552 0.4240 0.036 Uiso 1 1 calc R . .
C24 C 0.5290(2) 0.3755(2) 0.47439(16) 0.0340(7) Uani 1 1 d DU . .
H24 H 0.5925 0.3964 0.4713 0.041 Uiso 1 1 calc R . .
C25 C 0.5192(2) 0.3107(2) 0.50715(17) 0.0383(7) Uani 1 1 d DU . .
H25 H 0.5755 0.2879 0.5274 0.046 Uiso 1 1 calc R . .
C26 C 0.4264(2) 0.2798(2) 0.50997(17) 0.0370(7) Uani 1 1 d DU . .
H26 H 0.4188 0.2345 0.5314 0.044 Uiso 1 1 calc R . .
C27 C 0.3445(2) 0.31422(19) 0.48184(15) 0.0311(6) Uani 1 1 d DU . .
H27 H 0.2811 0.2927 0.4847 0.037 Uiso 1 1 calc R . .
C28 C 0.1607(2) 0.39720(17) 0.46193(14) 0.0245(6) Uani 1 1 d DU . .
C29 C 0.1726(2) 0.44135(19) 0.52498(15) 0.0299(6) Uani 1 1 d DU . .
H29 H 0.2168 0.4874 0.5359 0.036 Uiso 1 1 calc R . .
C30 C 0.1205(3) 0.4184(2) 0.57181(16) 0.0347(7) Uani 1 1 d DU . .
H30 H 0.1294 0.4489 0.6145 0.042 Uiso 1 1 calc R . .
C31 C 0.0556(2) 0.3515(2) 0.55692(17) 0.0351(7) Uani 1 1 d DU . .
H31 H 0.0199 0.3363 0.5891 0.042 Uiso 1 1 calc R . .
C32 C 0.0434(2) 0.3072(2) 0.49488(17) 0.0342(7) Uani 1 1 d DU . .
H32 H -0.0008 0.2611 0.4843 0.041 Uiso 1 1 calc R . .
C33 C 0.0957(2) 0.32980(18) 0.44765(16) 0.0299(6) Uani 1 1 d DU . .
H33 H 0.0869 0.2988 0.4051 0.036 Uiso 1 1 calc R . .
P3 P 0.27887(5) 0.46220(4) 0.26308(4) 0.02201(15) Uani 1 1 d DU . .
C34 C 0.4141(2) 0.47546(18) 0.28733(15) 0.0273(6) Uani 1 1 d DU . .
C35 C 0.4630(2) 0.54212(19) 0.32884(16) 0.0312(7) Uani 1 1 d DU . .
H35 H 0.4270 0.5852 0.3439 0.037 Uiso 1 1 calc R . .
C36 C 0.5645(2) 0.5457(2) 0.34820(17) 0.0384(8) Uani 1 1 d DU . .
H36 H 0.5969 0.5912 0.3764 0.046 Uiso 1 1 calc R . .
C37 C 0.6183(2) 0.4840(2) 0.32687(19) 0.0415(8) Uani 1 1 d DU . .
H37 H 0.6870 0.4861 0.3415 0.050 Uiso 1 1 calc R . .
C38 C 0.5713(2) 0.4187(2) 0.28386(18) 0.0386(7) Uani 1 1 d DU . .
H38 H 0.6080 0.3765 0.2680 0.046 Uiso 1 1 calc R . .
C39 C 0.4705(2) 0.41528(18) 0.26413(16) 0.0296(6) Uani 1 1 d DU . .
H39 H 0.4392 0.3708 0.2340 0.036 Uiso 1 1 calc R . .
C40 C 0.2768(2) 0.45930(17) 0.17311(14) 0.0245(6) Uani 1 1 d DU . .
C41 C 0.2766(2) 0.52829(19) 0.14424(16) 0.0314(7) Uani 1 1 d DU . .
H41 H 0.2768 0.5786 0.1708 0.038 Uiso 1 1 calc R . .
C42 C 0.2761(3) 0.52446(19) 0.07685(16) 0.0357(7) Uani 1 1 d DU . .
H42 H 0.2754 0.5722 0.0577 0.043 Uiso 1 1 calc R . .
C43 C 0.2766(3) 0.45217(19) 0.03743(16) 0.0331(7) Uani 1 1 d DU . .
H43 H 0.2764 0.4499 -0.0086 0.040 Uiso 1 1 calc R . .
C44 C 0.2775(2) 0.38319(19) 0.06559(15) 0.0308(7) Uani 1 1 d DU . .
H44 H 0.2784 0.3332 0.0389 0.037 Uiso 1 1 calc R . .
C45 C 0.2770(2) 0.38666(18) 0.13274(15) 0.0287(6) Uani 1 1 d DU . .
H45 H 0.2767 0.3387 0.1515 0.034 Uiso 1 1 calc R . .
P4 P 0.06775(5) 0.08305(4) 0.22721(4) 0.02382(16) Uani 1 1 d DU . .
C55 C -0.0456(2) 0.10884(18) 0.17589(15) 0.0285(6) Uani 1 1 d DU . .
C56 C -0.1360(2) 0.0692(2) 0.17746(17) 0.0355(7) Uani 1 1 d DU . .
H56 H -0.1404 0.0349 0.2095 0.043 Uiso 1 1 calc R . .
C57 C -0.2187(3) 0.0792(2) 0.13316(19) 0.0431(8) Uani 1 1 d DU . .
H57 H -0.2791 0.0516 0.1349 0.052 Uiso 1 1 calc R . .
C58 C -0.2143(3) 0.1292(2) 0.08635(19) 0.0437(8) Uani 1 1 d DU . .
H58 H -0.2714 0.1360 0.0561 0.052 Uiso 1 1 calc R . .
C59 C -0.1261(3) 0.1692(2) 0.08389(17) 0.0386(7) Uani 1 1 d DU . .
H59 H -0.1225 0.2037 0.0519 0.046 Uiso 1 1 calc R . .
C60 C -0.0426(2) 0.15888(18) 0.12841(16) 0.0307(6) Uani 1 1 d DU . .
H60 H 0.0176 0.1865 0.1263 0.037 Uiso 1 1 calc R . .
C61 C 0.0131(2) 0.06791(18) 0.30071(15) 0.0278(6) Uani 1 1 d DU . .
C62 C -0.0355(2) 0.12959(18) 0.33059(16) 0.0301(6) Uani 1 1 d DU . .
H62 H -0.0411 0.1778 0.3123 0.036 Uiso 1 1 calc R . .
C63 C -0.0756(2) 0.1215(2) 0.38655(18) 0.0366(7) Uani 1 1 d DU . .
H63 H -0.1077 0.1643 0.4065 0.044 Uiso 1 1 calc R . .
C64 C -0.0693(3) 0.0516(2) 0.41352(18) 0.0413(8) Uani 1 1 d DU . .
H64 H -0.0960 0.0464 0.4522 0.050 Uiso 1 1 calc R . .
C65 C -0.0240(3) -0.0105(2) 0.38396(19) 0.0425(8) Uani 1 1 d DU . .
H65 H -0.0202 -0.0589 0.4021 0.051 Uiso 1 1 calc R . .
C66 C 0.0164(3) -0.0032(2) 0.32756(17) 0.0351(7) Uani 1 1 d DU . .
H66 H 0.0465 -0.0469 0.3072 0.042 Uiso 1 1 calc R . .
P5 P 0.27446(6) 0.06660(4) 0.30846(4) 0.02434(16) Uani 1 1 d DU . .
C67 C 0.4109(2) 0.07077(19) 0.32624(15) 0.0294(6) Uani 1 1 d DU . .
C68 C 0.4600(2) 0.1396(2) 0.36560(17) 0.0334(7) Uani 1 1 d DU . .
H68 H 0.4229 0.1804 0.3833 0.040 Uiso 1 1 calc R . .
C69 C 0.5616(2) 0.1490(2) 0.37896(18) 0.0398(8) Uani 1 1 d DU . .
H69 H 0.5934 0.1962 0.4050 0.048 Uiso 1 1 calc R . .
C70 C 0.6165(3) 0.0896(2) 0.3544(2) 0.0449(8) Uani 1 1 d DU . .
H70 H 0.6860 0.0963 0.3627 0.054 Uiso 1 1 calc R . .
C71 C 0.5695(3) 0.0202(2) 0.31762(19) 0.0424(8) Uani 1 1 d DU . .
H71 H 0.6069 -0.0215 0.3019 0.051 Uiso 1 1 calc R . .
C72 C 0.4678(2) 0.0115(2) 0.30372(18) 0.0365(7) Uani 1 1 d DU . .
H72 H 0.4366 -0.0362 0.2781 0.044 Uiso 1 1 calc R . .
C73 C 0.2576(2) 0.07285(18) 0.39571(15) 0.0291(6) Uani 1 1 d DU . .
C74 C 0.3024(3) 0.0187(2) 0.43405(17) 0.0411(8) Uani 1 1 d DU . .
H74 H 0.3386 -0.0215 0.4146 0.049 Uiso 1 1 calc R . .
C75 C 0.2944(3) 0.0232(2) 0.50032(18) 0.0481(9) Uani 1 1 d DU . .
H75 H 0.3263 -0.0131 0.5262 0.058 Uiso 1 1 calc R . .
C76 C 0.2400(3) 0.0804(2) 0.52870(17) 0.0423(8) Uani 1 1 d DU . .
H76 H 0.2335 0.0828 0.5738 0.051 Uiso 1 1 calc R . .
C77 C 0.1951(3) 0.1341(2) 0.49117(17) 0.0387(7) Uani 1 1 d DU . .
H77 H 0.1580 0.1738 0.5106 0.046 Uiso 1 1 calc R . .
C78 C 0.2043(2) 0.13019(19) 0.42489(16) 0.0315(6) Uani 1 1 d DU . .
H78 H 0.1736 0.1674 0.3995 0.038 Uiso 1 1 calc R . .
P6 P 0.25562(5) 0.09679(4) 0.15770(4) 0.02272(16) Uani 1 1 d DU . .
C79 C 0.1804(2) 0.11007(17) 0.07892(14) 0.0240(6) Uani 1 1 d DU . .
C80 C 0.1463(2) 0.04687(18) 0.02879(15) 0.0298(6) Uani 1 1 d DU . .
H80 H 0.1604 -0.0060 0.0353 0.036 Uiso 1 1 calc R . .
C81 C 0.0918(3) 0.0605(2) -0.03053(16) 0.0348(7) Uani 1 1 d DU . .
H81 H 0.0694 0.0169 -0.0643 0.042 Uiso 1 1 calc R . .
C82 C 0.0699(2) 0.1370(2) -0.04100(16) 0.0341(7) Uani 1 1 d DU . .
H82 H 0.0329 0.1459 -0.0817 0.041 Uiso 1 1 calc R . .
C83 C 0.1026(2) 0.20050(19) 0.00858(16) 0.0314(7) Uani 1 1 d DU . .
H83 H 0.0882 0.2532 0.0019 0.038 Uiso 1 1 calc R . .
C84 C 0.1560(2) 0.18673(18) 0.06760(15) 0.0271(6) Uani 1 1 d DU . .
H84 H 0.1768 0.2305 0.1015 0.032 Uiso 1 1 calc R . .
C85 C 0.3769(2) 0.13754(17) 0.14588(15) 0.0259(6) Uani 1 1 d DU . .
C86 C 0.4629(2) 0.1097(2) 0.17686(18) 0.0403(8) Uani 1 1 d DU . .
H86 H 0.4589 0.0632 0.1973 0.048 Uiso 1 1 calc R . .
C87 C 0.5533(3) 0.1475(3) 0.17878(19) 0.0481(9) Uani 1 1 d DU . .
H87 H 0.6103 0.1273 0.2009 0.058 Uiso 1 1 calc R . .
C88 C 0.5618(3) 0.2141(2) 0.1490(2) 0.0487(9) Uani 1 1 d DU . .
H88 H 0.6242 0.2400 0.1498 0.058 Uiso 1 1 calc R . .
C89 C 0.4786(3) 0.2423(2) 0.1180(2) 0.0496(10) Uani 1 1 d DU . .
H89 H 0.4833 0.2889 0.0977 0.059 Uiso 1 1 calc R . .
C90 C 0.3874(3) 0.2043(2) 0.1157(2) 0.0417(8) Uani 1 1 d DU . .
H90 H 0.3310 0.2244 0.0929 0.050 Uiso 1 1 calc R . .
B1 B 0.1886(3) 0.56523(19) 0.35882(17) 0.0254(6) Uani 1 1 d DU . .
C1 C 0.1761(2) 0.65906(18) 0.38489(15) 0.0284(6) Uani 1 1 d DU . .
C2 C 0.1196(3) 0.70595(19) 0.34337(18) 0.0352(7) Uani 1 1 d DU . .
H2 H 0.0905 0.6821 0.3001 0.042 Uiso 1 1 calc R . .
C3 C 0.1053(3) 0.7856(2) 0.36351(18) 0.0376(7) Uani 1 1 d DU . .
H3 H 0.0658 0.8145 0.3345 0.045 Uiso 1 1 calc R . .
C4 C 0.1484(3) 0.82279(19) 0.42581(18) 0.0370(7) Uani 1 1 d DU . .
H4 H 0.1391 0.8772 0.4395 0.044 Uiso 1 1 calc R . .
C5 C 0.2046(3) 0.7804(2) 0.46753(18) 0.0388(8) Uani 1 1 d DU . .
H5 H 0.2358 0.8057 0.5099 0.047 Uiso 1 1 calc R . .
C6 C 0.2160(2) 0.69891(19) 0.44737(17) 0.0321(7) Uani 1 1 d DU . .
H6 H 0.2527 0.6700 0.4778 0.039 Uiso 1 1 calc R . .
C7 C 0.0780(2) 0.51727(17) 0.34442(15) 0.0249(6) Uani 1 1 d U . .
H7A H 0.0293 0.5524 0.3256 0.030 Uiso 1 1 calc R . .
H7B H 0.0609 0.5060 0.3869 0.030 Uiso 1 1 calc R . .
C8 C 0.2605(2) 0.52539(17) 0.41574(15) 0.0258(6) Uani 1 1 d U . .
H8A H 0.2469 0.5470 0.4599 0.031 Uiso 1 1 calc R . .
H8B H 0.3298 0.5408 0.4143 0.031 Uiso 1 1 calc R . .
C9 C 0.2340(2) 0.55890(17) 0.28905(15) 0.0257(6) Uani 1 1 d U . .
H9A H 0.2885 0.6002 0.2946 0.031 Uiso 1 1 calc R . .
H9B H 0.1824 0.5708 0.2535 0.031 Uiso 1 1 calc R . .
B2 B 0.1892(3) -0.0531(2) 0.19504(18) 0.0291(7) Uani 1 1 d DU . .
C46 C 0.1686(3) -0.14848(18) 0.16648(16) 0.0334(7) Uani 1 1 d DU . .
C47 C 0.2067(3) -0.1877(2) 0.1138(2) 0.0500(10) Uani 1 1 d DU . .
H47 H 0.2528 -0.1590 0.0950 0.060 Uiso 1 1 calc R . .
C48 C 0.1800(4) -0.2677(2) 0.0872(3) 0.0633(12) Uani 1 1 d DU . .
H48 H 0.2068 -0.2916 0.0505 0.076 Uiso 1 1 calc R . .
C49 C 0.1157(3) -0.3115(2) 0.1138(2) 0.0478(9) Uani 1 1 d DU . .
H49 H 0.1008 -0.3665 0.0975 0.057 Uiso 1 1 calc R . .
C50 C 0.0727(3) -0.2751(2) 0.1647(2) 0.0486(9) Uani 1 1 d DU . .
H50 H 0.0253 -0.3041 0.1821 0.058 Uiso 1 1 calc R . .
C51 C 0.0991(3) -0.1953(2) 0.19026(19) 0.0468(9) Uani 1 1 d DU . .
H51 H 0.0690 -0.1713 0.2253 0.056 Uiso 1 1 calc R . .
C52 C 0.0802(2) -0.01542(17) 0.18359(16) 0.0288(6) Uani 1 1 d U . .
H52A H 0.0323 -0.0530 0.1961 0.035 Uiso 1 1 calc R . .
H52B H 0.0609 -0.0138 0.1358 0.035 Uiso 1 1 calc R . .
C53 C 0.2387(2) -0.03848(17) 0.27426(15) 0.0285(6) Uani 1 1 d U . .
H53A H 0.2974 -0.0696 0.2803 0.034 Uiso 1 1 calc R . .
H53B H 0.1912 -0.0593 0.2997 0.034 Uiso 1 1 calc R . .
C54 C 0.2654(2) -0.00979(17) 0.15454(15) 0.0287(6) Uani 1 1 d U . .
H54A H 0.2524 -0.0350 0.1078 0.034 Uiso 1 1 calc R . .
H54B H 0.3333 -0.0196 0.1732 0.034 Uiso 1 1 calc R . .
C1T C 0.5079(6) 0.8822(5) 0.1297(4) 0.122(2) Uani 1 1 d DU . .
H1T H 0.4646 0.8745 0.1597 0.146 Uiso 1 1 calc R . .
C2T C 0.4730(6) 0.9009(5) 0.0687(3) 0.119(2) Uani 1 1 d DU . .
H2T H 0.4045 0.9052 0.0570 0.143 Uiso 1 1 calc R . .
C3T C 0.5299(6) 0.9135(6) 0.0245(4) 0.137(3) Uani 1 1 d DU . .
H3T H 0.5044 0.9317 -0.0157 0.165 Uiso 1 1 calc R . .
C4T C 0.6303(5) 0.8983(5) 0.0405(3) 0.125(3) Uani 1 1 d DU . .
H4T H 0.6719 0.9005 0.0085 0.151 Uiso 1 1 calc R . .
C5T C 0.6677(6) 0.8805(5) 0.1020(4) 0.124(2) Uani 1 1 d DU . .
H5T H 0.7353 0.8723 0.1132 0.149 Uiso 1 1 calc R . .
C6T C 0.6066(6) 0.8748(5) 0.1469(4) 0.125(2) Uani 1 1 d DU . .
H6T H 0.6326 0.8656 0.1903 0.150 Uiso 1 1 calc R . .
C1S C 0.3538(4) 0.7539(3) 0.2659(3) 0.0803(14) Uani 1 1 d DU . .
H1S H 0.2894 0.7382 0.2430 0.096 Uiso 1 1 calc R . .
C2S C 0.3672(4) 0.7924(3) 0.3297(3) 0.0739(13) Uani 1 1 d DU . .
H2S H 0.3125 0.8010 0.3515 0.089 Uiso 1 1 calc R . .
C3S C 0.4594(4) 0.8182(3) 0.3614(3) 0.0793(14) Uani 1 1 d DU . .
H3S H 0.4684 0.8469 0.4049 0.095 Uiso 1 1 calc R . .
C4S C 0.5404(4) 0.8032(4) 0.3310(3) 0.0816(15) Uani 1 1 d DU . .
H4S H 0.6047 0.8211 0.3531 0.098 Uiso 1 1 calc R . .
C5S C 0.5255(4) 0.7621(4) 0.2686(3) 0.0866(15) Uani 1 1 d DU . .
H5S H 0.5802 0.7499 0.2477 0.104 Uiso 1 1 calc R . .
C6S C 0.4317(4) 0.7380(4) 0.2353(3) 0.0864(15) Uani 1 1 d DU . .
H6S H 0.4220 0.7106 0.1914 0.104 Uiso 1 1 calc R . .
C1B C -0.1990(10) 0.7383(9) 0.3099(8) 0.145(4) Uani 0.580(5) 1 d PDU A 1
H1B H -0.1991 0.7376 0.3556 0.174 Uiso 0.580(5) 1 calc PR A 1
C2B C -0.1661(8) 0.8035(9) 0.2886(8) 0.144(4) Uani 0.580(5) 1 d PDU A 1
H2B H -0.1421 0.8486 0.3205 0.172 Uiso 0.580(5) 1 calc PR A 1
C3B C -0.1648(10) 0.8093(9) 0.2250(9) 0.155(4) Uani 0.580(5) 1 d PDU A 1
H3B H -0.1404 0.8571 0.2125 0.186 Uiso 0.580(5) 1 calc PR A 1
C4B C -0.2003(14) 0.7429(9) 0.1766(8) 0.138(4) Uani 0.580(5) 1 d PDU A 1
H4B H -0.2029 0.7450 0.1309 0.166 Uiso 0.580(5) 1 calc PR A 1
C5B C -0.2314(10) 0.6742(7) 0.1996(8) 0.126(3) Uani 0.580(5) 1 d PDU A 1
H5B H -0.2524 0.6275 0.1688 0.151 Uiso 0.580(5) 1 calc PR A 1
C6B C -0.2326(17) 0.6722(11) 0.2643(9) 0.135(4) Uani 0.580(5) 1 d PDU A 1
H6B H -0.2566 0.6253 0.2783 0.161 Uiso 0.580(5) 1 calc PR A 1
C1A C -0.3119(13) 0.6223(10) 0.2122(10) 0.127(4) Uani 0.420(5) 1 d PDU A 2
H1A H -0.3558 0.5800 0.2175 0.153 Uiso 0.420(5) 1 calc PR A 2
C2A C -0.3182(13) 0.6482(10) 0.1513(10) 0.133(4) Uani 0.420(5) 1 d PDU A 2
H2A H -0.3674 0.6268 0.1150 0.160 Uiso 0.420(5) 1 calc PR A 2
C3A C -0.2507(14) 0.7053(11) 0.1466(10) 0.133(4) Uani 0.420(5) 1 d PDU A 2
H3A H -0.2561 0.7274 0.1066 0.160 Uiso 0.420(5) 1 calc PR A 2
C4A C -0.1728(16) 0.7342(14) 0.1973(12) 0.137(4) Uani 0.420(5) 1 d PDU A 2
H4A H -0.1210 0.7682 0.1894 0.165 Uiso 0.420(5) 1 calc PR A 2
C5A C -0.1727(13) 0.7121(13) 0.2597(11) 0.137(4) Uani 0.420(5) 1 d PDU A 2
H5A H -0.1256 0.7347 0.2969 0.165 Uiso 0.420(5) 1 calc PR A 2
C6A C -0.244(2) 0.6564(17) 0.2645(11) 0.132(4) Uani 0.420(5) 1 d PDU A 2
H6A H -0.2463 0.6405 0.3064 0.159 Uiso 0.420(5) 1 calc PR A 2
C1Z C 0.6400(7) 0.3648(7) 0.0410(6) 0.099(2) Uani 0.580(5) 1 d PDU A 1
H1Z H 0.6469 0.3251 0.0054 0.118 Uiso 0.580(5) 1 calc PR A 1
C2Z C 0.7122(8) 0.3803(8) 0.0956(7) 0.104(3) Uani 0.580(5) 1 d PDU A 1
H2Z H 0.7698 0.3518 0.0978 0.125 Uiso 0.580(5) 1 calc PR A 1
C3Z C 0.7010(7) 0.4362(7) 0.1461(6) 0.096(3) Uani 0.580(5) 1 d PDU A 1
H3Z H 0.7516 0.4472 0.1835 0.115 Uiso 0.580(5) 1 calc PR A 1
C4Z C 0.6172(7) 0.4779(7) 0.1446(6) 0.096(3) Uani 0.580(5) 1 d PDU A 1
H4Z H 0.6095 0.5161 0.1811 0.115 Uiso 0.580(5) 1 calc PR A 1
C5Z C 0.5452(7) 0.4632(7) 0.0895(5) 0.088(2) Uani 0.580(5) 1 d PDU A 1
H5Z H 0.4878 0.4920 0.0875 0.105 Uiso 0.580(5) 1 calc PR A 1
C6Z C 0.5560(7) 0.4079(5) 0.0381(5) 0.095(3) Uani 0.580(5) 1 d PDU A 1
H6Z H 0.5065 0.3983 -0.0001 0.114 Uiso 0.580(5) 1 calc PR A 1
C1X C 0.5126(7) 0.3855(5) 0.0059(5) 0.079(3) Uani 0.420(5) 1 d PRDU A 2
H1X H 0.4513 0.3992 -0.0158 0.094 Uiso 0.420(5) 1 calc PR A 2
C2X C 0.5530(8) 0.3179(6) -0.0184(6) 0.075(3) Uani 0.420(5) 1 d PDU A 2
H2X H 0.5196 0.2850 -0.0571 0.090 Uiso 0.420(5) 1 calc PR A 2
C3X C 0.6404(8) 0.2976(7) 0.0123(6) 0.078(3) Uani 0.420(5) 1 d PDU A 2
H3X H 0.6668 0.2500 -0.0047 0.094 Uiso 0.420(5) 1 calc PR A 2
C4X C 0.6913(9) 0.3448(7) 0.0677(7) 0.075(3) Uani 0.420(5) 1 d PDU A 2
H4X H 0.7531 0.3310 0.0886 0.090 Uiso 0.420(5) 1 calc PR A 2
C5X C 0.6494(8) 0.4140(7) 0.0923(7) 0.082(2) Uani 0.420(5) 1 d PDU A 2
H5X H 0.6827 0.4474 0.1306 0.098 Uiso 0.420(5) 1 calc PR A 2
C6X C 0.5603(9) 0.4334(8) 0.0612(7) 0.075(3) Uani 0.420(5) 1 d PDU A 2
H6X H 0.5319 0.4800 0.0781 0.090 Uiso 0.420(5) 1 calc PR A 2

loop_
_atom_site_aniso_label
_atom_site_aniso_U_11
_atom_site_aniso_U_22
_atom_site_aniso_U_33
_atom_site_aniso_U_23
_atom_site_aniso_U_13
_atom_site_aniso_U_12
Fe1 0.0244(2) 0.0187(2) 0.0165(2) 0.00176(16) 0.00130(18) -0.00101(17)
Fe2 0.0248(2) 0.0174(2) 0.0173(2) 0.00299(16) -0.00011(18) -0.00141(17)
N1 0.0243(11) 0.0279(12) 0.0148(12) 0.0018(9) -0.0001(10) -0.0005(9)
N2 0.0276(12) 0.0211(12) 0.0191(13) 0.0011(9) 0.0022(10) 0.0018(9)
N3 0.0293(12) 0.0193(11) 0.0198(12) 0.0012(8) -0.0007(10) 0.0001(9)
N4 0.0275(12) 0.0204(10) 0.0219(12) 0.0030(9) 0.0035(10) -0.0013(9)
P1 0.0257(4) 0.0205(3) 0.0202(4) 0.0021(3) 0.0024(3) 0.0006(3)
C10 0.0264(13) 0.0222(14) 0.0280(16) 0.0057(11) 0.0026(12) 0.0026(10)
C11 0.0336(16) 0.0278(15) 0.0297(16) 0.0038(12) 0.0071(13) 0.0014(12)
C12 0.0353(17) 0.0359(18) 0.0388(18) 0.0101(13) 0.0120(14) 0.0031(13)
C13 0.0266(15) 0.0335(17) 0.048(2) 0.0114(14) 0.0054(14) -0.0010(12)
C14 0.0304(16) 0.0293(16) 0.0393(18) 0.0050(13) -0.0020(14) -0.0007(12)
C15 0.0290(15) 0.0268(15) 0.0299(16) 0.0032(12) 0.0019(13) 0.0004(11)
C16 0.0285(15) 0.0251(14) 0.0251(14) 0.0055(11) 0.0017(12) -0.0003(11)
C17 0.0435(19) 0.0349(17) 0.0299(17) 0.0025(13) 0.0004(15) 0.0122(14)
C18 0.053(2) 0.0391(19) 0.0376(19) 0.0089(14) -0.0016(16) 0.0180(16)
C19 0.0449(19) 0.0376(18) 0.0263(16) 0.0095(13) -0.0025(15) 0.0045(14)
C20 0.0386(17) 0.0342(17) 0.0270(16) 0.0061(13) 0.0043(14) 0.0014(13)
C21 0.0302(15) 0.0237(14) 0.0261(15) 0.0046(11) 0.0024(12) 0.0001(11)
P2 0.0264(4) 0.0217(3) 0.0178(4) 0.0012(3) 0.0019(3) -0.0015(3)
C22 0.0275(13) 0.0254(14) 0.0217(15) -0.0039(11) -0.0013(11) 0.0016(11)
C23 0.0297(14) 0.0350(16) 0.0222(16) 0.0013(12) -0.0007(12) -0.0025(12)
C24 0.0278(15) 0.0410(18) 0.0287(18) -0.0022(13) -0.0011(13) -0.0029(13)
C25 0.0324(16) 0.052(2) 0.0281(18) 0.0048(14) -0.0022(14) 0.0086(15)
C26 0.0397(17) 0.0429(19) 0.0292(18) 0.0117(14) 0.0021(15) 0.0045(14)
C27 0.0325(15) 0.0376(17) 0.0224(16) 0.0063(12) 0.0015(13) 0.0006(13)
C28 0.0262(14) 0.0254(14) 0.0222(14) 0.0055(11) 0.0036(12) 0.0024(11)
C29 0.0350(16) 0.0285(15) 0.0259(16) 0.0015(12) 0.0062(13) 0.0000(12)
C30 0.0434(18) 0.0343(17) 0.0273(17) 0.0001(12) 0.0120(14) 0.0045(13)
C31 0.0362(17) 0.0391(18) 0.0341(17) 0.0093(13) 0.0142(15) 0.0045(13)
C32 0.0341(17) 0.0350(17) 0.0346(18) 0.0078(13) 0.0087(14) -0.0030(13)
C33 0.0357(16) 0.0274(15) 0.0258(16) 0.0032(12) 0.0046(13) -0.0022(12)
P3 0.0267(4) 0.0199(3) 0.0184(4) 0.0017(3) 0.0026(3) -0.0019(3)
C34 0.0266(13) 0.0325(16) 0.0226(15) 0.0065(12) 0.0028(12) -0.0023(11)
C35 0.0350(15) 0.0307(16) 0.0266(17) 0.0010(12) 0.0058(13) -0.0051(12)
C36 0.0354(16) 0.0428(18) 0.0325(19) -0.0007(14) 0.0016(14) -0.0103(14)
C37 0.0243(15) 0.052(2) 0.046(2) 0.0084(16) -0.0007(15) -0.0056(13)
C38 0.0330(16) 0.0407(18) 0.043(2) 0.0082(14) 0.0080(15) 0.0020(14)
C39 0.0303(14) 0.0267(15) 0.0310(17) 0.0043(12) 0.0039(13) -0.0036(12)
C40 0.0258(14) 0.0271(14) 0.0208(14) 0.0048(10) 0.0039(11) -0.0002(11)
C41 0.0400(17) 0.0265(15) 0.0295(16) 0.0055(12) 0.0098(14) 0.0032(13)
C42 0.050(2) 0.0300(15) 0.0318(17) 0.0125(13) 0.0130(16) 0.0058(14)
C43 0.0408(18) 0.0366(17) 0.0244(16) 0.0089(12) 0.0087(14) 0.0045(14)
C44 0.0400(17) 0.0277(15) 0.0233(15) 0.0013(11) 0.0038(14) 0.0013(13)
C45 0.0364(16) 0.0244(14) 0.0242(15) 0.0052(11) 0.0018(13) -0.0011(12)
P4 0.0271(4) 0.0200(3) 0.0224(4) 0.0036(3) -0.0009(3) -0.0029(3)
C55 0.0289(14) 0.0261(15) 0.0263(15) -0.0024(11) -0.0023(12) 0.0005(11)
C56 0.0322(15) 0.0356(17) 0.0350(18) -0.0014(13) 0.0015(13) -0.0035(13)
C57 0.0292(16) 0.048(2) 0.045(2) -0.0077(15) -0.0010(15) -0.0031(14)
C58 0.0346(17) 0.049(2) 0.039(2) -0.0058(15) -0.0090(15) 0.0093(15)
C59 0.0444(18) 0.0370(18) 0.0305(18) 0.0008(13) -0.0031(14) 0.0099(14)
C60 0.0344(16) 0.0266(15) 0.0284(17) 0.0009(12) -0.0006(13) 0.0024(12)
C61 0.0284(15) 0.0302(15) 0.0234(15) 0.0059(11) 0.0005(12) -0.0054(12)
C62 0.0297(15) 0.0260(15) 0.0321(17) 0.0022(12) 0.0020(13) -0.0063(12)
C63 0.0320(17) 0.0368(17) 0.0400(19) 0.0012(14) 0.0088(14) -0.0049(13)
C64 0.0402(19) 0.048(2) 0.038(2) 0.0116(15) 0.0119(16) -0.0039(15)
C65 0.046(2) 0.0401(18) 0.047(2) 0.0219(16) 0.0134(17) -0.0009(15)
C66 0.0394(18) 0.0295(16) 0.0382(19) 0.0104(13) 0.0082(15) 0.0000(13)
P5 0.0304(4) 0.0212(3) 0.0203(4) 0.0052(3) -0.0005(3) 0.0000(3)
C67 0.0290(14) 0.0382(17) 0.0212(16) 0.0131(12) -0.0025(12) 0.0036(11)
C68 0.0346(15) 0.0338(16) 0.0307(18) 0.0112(13) -0.0032(14) 0.0005(13)
C69 0.0356(17) 0.0422(18) 0.039(2) 0.0151(14) -0.0081(15) -0.0024(14)
C70 0.0307(17) 0.059(2) 0.045(2) 0.0210(17) -0.0054(15) 0.0044(14)
C71 0.0376(17) 0.0479(19) 0.045(2) 0.0175(15) 0.0036(16) 0.0133(15)
C72 0.0370(16) 0.0365(17) 0.0359(19) 0.0130(13) -0.0016(15) 0.0072(13)
C73 0.0370(16) 0.0272(15) 0.0218(14) 0.0059(11) 0.0010(12) -0.0055(12)
C74 0.062(2) 0.0344(18) 0.0265(17) 0.0094(13) 0.0022(16) 0.0049(15)
C75 0.075(3) 0.040(2) 0.0302(18) 0.0166(15) 0.0045(18) 0.0008(17)
C76 0.061(2) 0.0408(19) 0.0243(17) 0.0074(13) 0.0074(16) -0.0136(15)
C77 0.0430(19) 0.0424(19) 0.0298(17) 0.0029(14) 0.0081(15) -0.0073(14)
C78 0.0334(16) 0.0334(16) 0.0269(16) 0.0062(12) 0.0024(13) -0.0040(12)
P6 0.0282(4) 0.0187(3) 0.0195(4) 0.0023(3) -0.0006(3) 0.0014(3)
C79 0.0270(14) 0.0264(14) 0.0178(13) 0.0040(10) 0.0018(11) -0.0009(11)
C80 0.0363(17) 0.0261(15) 0.0243(15) 0.0015(11) -0.0008(13) -0.0009(12)
C81 0.0409(18) 0.0360(16) 0.0216(16) -0.0042(12) -0.0038(13) -0.0012(14)
C82 0.0355(17) 0.0402(17) 0.0244(16) 0.0084(12) -0.0033(13) -0.0004(14)
C83 0.0341(16) 0.0302(15) 0.0300(17) 0.0094(12) 0.0013(13) 0.0025(13)
C84 0.0301(15) 0.0260(14) 0.0230(15) 0.0025(11) -0.0002(12) 0.0003(12)
C85 0.0284(13) 0.0226(14) 0.0250(16) -0.0011(11) 0.0030(12) 0.0015(11)
C86 0.0332(16) 0.059(2) 0.0318(19) 0.0152(16) 0.0063(15) 0.0099(15)
C87 0.0288(16) 0.083(3) 0.035(2) 0.0159(18) 0.0043(15) 0.0123(17)
C88 0.0270(16) 0.051(2) 0.064(3) -0.0021(18) 0.0057(17) -0.0019(15)
C89 0.0359(18) 0.0361(19) 0.079(3) 0.0165(18) 0.0110(19) -0.0013(14)
C90 0.0310(16) 0.0323(17) 0.061(2) 0.0140(16) 0.0012(16) 0.0012(13)
B1 0.0313(16) 0.0215(14) 0.0228(16) 0.0022(11) 0.0045(13) -0.0010(12)
C1 0.0312(15) 0.0250(14) 0.0302(16) 0.0034(11) 0.0099(13) -0.0007(11)
C2 0.0398(18) 0.0317(16) 0.0350(18) 0.0075(13) 0.0060(14) 0.0043(13)
C3 0.0440(19) 0.0333(17) 0.0385(18) 0.0113(14) 0.0094(15) 0.0094(14)
C4 0.0406(18) 0.0229(15) 0.049(2) 0.0033(13) 0.0127(15) 0.0021(13)
C5 0.0334(17) 0.0406(18) 0.0364(19) -0.0113(14) 0.0016(14) 0.0053(14)
C6 0.0296(16) 0.0303(15) 0.0336(17) -0.0025(12) 0.0024(13) 0.0046(12)
C7 0.0308(14) 0.0202(13) 0.0232(15) 0.0015(10) 0.0046(12) 0.0010(11)
C8 0.0338(15) 0.0201(13) 0.0217(14) -0.0006(10) 0.0036(12) -0.0028(11)
C9 0.0314(15) 0.0223(13) 0.0233(15) 0.0036(11) 0.0046(12) -0.0002(11)
B2 0.0407(18) 0.0190(14) 0.0245(17) 0.0017(12) -0.0021(14) 0.0007(12)
C46 0.0443(18) 0.0200(14) 0.0316(17) 0.0026(11) -0.0057(14) 0.0026(12)
C47 0.051(2) 0.0265(17) 0.073(3) -0.0044(16) 0.022(2) 0.0010(15)
C48 0.071(3) 0.0285(19) 0.091(3) -0.0117(19) 0.034(2) 0.0011(18)
C49 0.059(2) 0.0200(16) 0.060(2) -0.0010(15) 0.0035(19) 0.0013(14)
C50 0.069(3) 0.0292(17) 0.044(2) 0.0060(15) 0.0039(18) -0.0073(16)
C51 0.078(3) 0.0265(16) 0.034(2) 0.0036(13) 0.0094(18) -0.0065(16)
C52 0.0368(15) 0.0207(13) 0.0270(16) 0.0046(11) 0.0003(13) -0.0046(11)
C53 0.0382(16) 0.0197(13) 0.0267(15) 0.0061(11) 0.0011(13) -0.0006(12)
C54 0.0398(16) 0.0201(13) 0.0238(15) 0.0009(11) -0.0004(13) 0.0048(11)
C1T 0.127(5) 0.136(6) 0.134(5) 0.054(5) 0.074(5) 0.057(5)
C2T 0.122(5) 0.157(7) 0.082(4) -0.006(4) 0.047(3) 0.006(5)
C3T 0.120(5) 0.197(8) 0.088(4) -0.009(5) 0.040(4) -0.043(5)
C4T 0.113(4) 0.170(7) 0.082(4) -0.034(4) 0.045(4) -0.055(5)
C5T 0.120(5) 0.140(6) 0.118(5) -0.001(5) 0.057(4) -0.004(5)
C6T 0.124(5) 0.140(6) 0.140(5) 0.055(5) 0.067(4) 0.037(5)
C1S 0.062(3) 0.058(3) 0.127(4) 0.048(3) 0.006(3) 0.008(2)
C2S 0.056(2) 0.065(3) 0.118(4) 0.057(3) 0.026(3) 0.020(2)
C3S 0.080(3) 0.080(3) 0.089(3) 0.052(3) 0.010(2) 0.028(3)
C4S 0.054(2) 0.108(4) 0.094(3) 0.064(3) 0.002(2) 0.014(3)
C5S 0.065(3) 0.102(4) 0.107(4) 0.050(3) 0.023(3) 0.023(3)
C6S 0.085(3) 0.074(4) 0.105(4) 0.033(3) 0.012(3) 0.012(3)
C1B 0.098(7) 0.137(8) 0.196(9) 0.030(6) -0.006(7) 0.059(6)
C2B 0.061(6) 0.136(7) 0.217(9) -0.013(8) 0.005(8) 0.006(6)
C3B 0.102(8) 0.125(7) 0.243(10) -0.010(7) 0.081(9) -0.020(7)
C4B 0.124(9) 0.108(7) 0.201(9) 0.011(6) 0.096(8) -0.005(7)
C5B 0.105(6) 0.093(5) 0.202(8) 0.025(6) 0.088(6) 0.024(5)
C6B 0.115(8) 0.105(7) 0.197(8) 0.052(6) 0.034(7) 0.038(6)
C1A 0.121(8) 0.094(8) 0.184(10) 0.029(7) 0.068(7) 0.028(6)
C2A 0.146(9) 0.092(9) 0.177(9) 0.020(8) 0.070(8) 0.026(7)
C3A 0.137(9) 0.102(9) 0.183(9) 0.026(8) 0.082(7) 0.031(7)
C4A 0.119(8) 0.108(8) 0.207(10) 0.035(7) 0.079(7) 0.028(7)
C5A 0.098(7) 0.122(8) 0.209(9) 0.053(7) 0.048(7) 0.028(6)
C6A 0.104(8) 0.109(8) 0.203(9) 0.057(7) 0.046(7) 0.032(6)
C1Z 0.098(5) 0.111(6) 0.117(6) 0.069(5) 0.060(4) 0.016(4)
C2Z 0.078(5) 0.120(8) 0.144(7) 0.090(5) 0.046(4) 0.015(5)
C3Z 0.064(4) 0.122(7) 0.124(6) 0.088(5) 0.022(5) 0.003(4)
C4Z 0.069(5) 0.111(6) 0.129(6) 0.077(5) 0.032(4) 0.002(4)
C5Z 0.058(4) 0.102(7) 0.128(7) 0.078(5) 0.037(4) 0.012(4)
C6Z 0.083(5) 0.107(7) 0.119(7) 0.079(5) 0.039(5) 0.008(5)
C1X 0.071(6) 0.075(6) 0.119(8) 0.066(5) 0.051(5) 0.026(5)
C2X 0.085(6) 0.080(6) 0.088(6) 0.058(4) 0.054(5) 0.027(5)
C3X 0.079(6) 0.078(6) 0.110(7) 0.061(4) 0.066(5) 0.035(5)
C4X 0.054(5) 0.075(7) 0.126(8) 0.071(5) 0.051(5) 0.030(5)
C5X 0.072(5) 0.075(5) 0.122(7) 0.057(5) 0.050(4) 0.015(4)
C6X 0.073(5) 0.061(6) 0.123(8) 0.055(5) 0.068(5) 0.037(4)

loop_
_atom_type_symbol
_atom_type_description
_atom_type_scat_dispersion_real
_atom_type_scat_dispersion_imag
_atom_type_scat_source
C C 0.0181 0.0091 'International Tables Vol C Tables 4.2.6.8 and 6.1.1.4'
H H 0.0000 0.0000 'International Tables Vol C Tables 4.2.6.8 and 6.1.1.4'
B B 0.0090 0.0039 'International Tables Vol C Tables 4.2.6.8 and 6.1.1.4'
N N 0.0311 0.0180 'International Tables Vol C Tables 4.2.6.8 and 6.1.1.4'
P P 0.2955 0.4335 'International Tables Vol C Tables 4.2.6.8 and 6.1.1.4'
Fe Fe -1.1336 3.1974 'International Tables Vol C Tables 4.2.6.8 and 6.1.1.4'

loop_
_geom_angle_atom_site_label_1
_geom_angle_atom_site_label_2
_geom_angle_atom_site_label_3
_geom_angle
N4 Fe1 N1 80.10(10)
N4 Fe1 N3 41.74(10)
N1 Fe1 N3 86.30(10)
N4 Fe1 P2 108.66(8)
N1 Fe1 P2 88.40(7)
N3 Fe1 P2 150.39(7)
N4 Fe1 P1 98.98(8)
N1 Fe1 P1 176.49(7)
N3 Fe1 P1 95.27(8)
P2 Fe1 P1 88.69(3)
N4 Fe1 P3 158.62(8)
N1 Fe1 P3 95.77(8)
N3 Fe1 P3 117.42(7)
P2 Fe1 P3 92.08(3)
P1 Fe1 P3 86.30(3)
N3 Fe2 N4 41.62(10)
N3 Fe2 N2 80.30(10)
N4 Fe2 N2 86.76(10)
N3 Fe2 P6 111.12(8)
N4 Fe2 P6 152.71(8)
N2 Fe2 P6 89.19(7)
N3 Fe2 P4 97.84(8)
N4 Fe2 P4 92.42(7)
N2 Fe2 P4 177.94(8)
P6 Fe2 P4 90.69(3)
N3 Fe2 P5 157.18(8)
N4 Fe2 P5 116.34(8)
N2 Fe2 P5 94.47(8)
P6 Fe2 P5 90.87(3)
P4 Fe2 P5 87.58(3)
N2 N1 Fe1 113.21(17)
N2 N1 H1N 105(2)
Fe1 N1 H1N 125(2)
N2 N1 H2N 105(2)
Fe1 N1 H2N 106(2)
H1N N1 H2N 100(3)
N1 N2 Fe2 111.89(17)
N1 N2 H3N 111(2)
Fe2 N2 H3N 118(2)
N1 N2 H4N 103(2)
Fe2 N2 H4N 108(2)
H3N N2 H4N 104(3)
N4 N3 Fe2 70.10(14)
N4 N3 Fe1 67.15(13)
Fe2 N3 Fe1 115.53(12)
N4 N3 H5N 109(2)
Fe2 N3 H5N 120(2)
Fe1 N3 H5N 119(2)
N3 N4 Fe1 71.11(14)
N3 N4 Fe2 68.29(14)
Fe1 N4 Fe2 116.84(12)
N3 N4 H6N 103(2)
Fe1 N4 H6N 118(2)
Fe2 N4 H6N 117(2)
C7 P1 C16 105.00(14)
C7 P1 C10 105.40(13)
C16 P1 C10 96.47(14)
C7 P1 Fe1 113.36(10)
C16 P1 Fe1 116.97(10)
C10 P1 Fe1 117.57(10)
C15 C10 C11 117.9(3)
C15 C10 P1 119.8(2)
C11 C10 P1 122.4(2)
C12 C11 C10 120.5(3)
C12 C11 H11 119.7
C10 C11 H11 119.7
C13 C12 C11 120.6(3)
C13 C12 H12 119.7
C11 C12 H12 119.7
C12 C13 C14 119.7(3)
C12 C13 H13 120.2
C14 C13 H13 120.2
C13 C14 C15 120.0(3)
C13 C14 H14 120.0
C15 C14 H14 120.0
C14 C15 C10 121.3(3)
C14 C15 H15 119.4
C10 C15 H15 119.4
C21 C16 C17 117.6(3)
C21 C16 P1 120.1(2)
C17 C16 P1 122.2(2)
C18 C17 C16 120.7(3)
C18 C17 H17 119.7
C16 C17 H17 119.7
C19 C18 C17 120.8(3)
C19 C18 H18 119.6
C17 C18 H18 119.6
C18 C19 C20 119.4(3)
C18 C19 H19 120.3
C20 C19 H19 120.3
C19 C20 C21 119.9(3)
C19 C20 H20 120.0
C21 C20 H20 120.0
C20 C21 C16 121.6(3)
C20 C21 H21 119.2
C16 C21 H21 119.2
C8 P2 C28 104.35(14)
C8 P2 C22 106.96(14)
C28 P2 C22 96.43(14)
C8 P2 Fe1 115.93(10)
C28 P2 Fe1 119.15(10)
C22 P2 Fe1 111.78(10)
C23 C22 C27 118.0(3)
C23 C22 P2 122.1(2)
C27 C22 P2 119.6(2)
C22 C23 C24 120.8(3)
C22 C23 H23 119.6
C24 C23 H23 119.6
C25 C24 C23 120.8(3)
C25 C24 H24 119.6
C23 C24 H24 119.6
C26 C25 C24 119.1(3)
C26 C25 H25 120.5
C24 C25 H25 120.5
C25 C26 C27 120.5(3)
C25 C26 H26 119.8
C27 C26 H26 119.8
C26 C27 C22 120.9(3)
C26 C27 H27 119.5
C22 C27 H27 119.5
C33 C28 C29 118.3(3)
C33 C28 P2 120.4(2)
C29 C28 P2 120.7(2)
C30 C29 C28 120.5(3)
C30 C29 H29 119.7
C28 C29 H29 119.7
C31 C30 C29 120.7(3)
C31 C30 H30 119.7
C29 C30 H30 119.7
C32 C31 C30 119.4(3)
C32 C31 H31 120.3
C30 C31 H31 120.3
C31 C32 C33 120.2(3)
C31 C32 H32 119.9
C33 C32 H32 119.9
C28 C33 C32 120.9(3)
C28 C33 H33 119.5
C32 C33 H33 119.5
C9 P3 C34 105.37(14)
C9 P3 C40 104.16(14)
C34 P3 C40 96.16(13)
C9 P3 Fe1 114.64(10)
C34 P3 Fe1 114.78(10)
C40 P3 Fe1 119.35(10)
C39 C34 C35 117.8(3)
C39 C34 P3 118.6(2)
C35 C34 P3 123.6(2)
C36 C35 C34 120.3(3)
C36 C35 H35 119.8
C34 C35 H35 119.8
C37 C36 C35 120.8(3)
C37 C36 H36 119.6
C35 C36 H36 119.6
C36 C37 C38 119.5(3)
C36 C37 H37 120.2
C38 C37 H37 120.2
C39 C38 C37 119.8(3)
C39 C38 H38 120.1
C37 C38 H38 120.1
C38 C39 C34 121.7(3)
C38 C39 H39 119.2
C34 C39 H39 119.2
C41 C40 C45 118.1(3)
C41 C40 P3 121.8(2)
C45 C40 P3 120.1(2)
C40 C41 C42 120.6(3)
C40 C41 H41 119.7
C42 C41 H41 119.7
C43 C42 C41 120.8(3)
C43 C42 H42 119.6
C41 C42 H42 119.6
C44 C43 C42 119.2(3)
C44 C43 H43 120.4
C42 C43 H43 120.4
C43 C44 C45 120.2(3)
C43 C44 H44 119.9
C45 C44 H44 119.9
C44 C45 C40 121.1(3)
C44 C45 H45 119.4
C40 C45 H45 119.4
C52 P4 C61 106.73(14)
C52 P4 C55 99.37(14)
C61 P4 C55 97.03(14)
C52 P4 Fe2 112.42(11)
C61 P4 Fe2 115.05(10)
C55 P4 Fe2 123.76(10)
C60 C55 C56 117.6(3)
C60 C55 P4 121.6(2)
C56 C55 P4 120.2(2)
C57 C56 C55 121.1(3)
C57 C56 H56 119.4
C55 C56 H56 119.4
C58 C57 C56 120.5(3)
C58 C57 H57 119.8
C56 C57 H57 119.8
C57 C58 C59 119.6(3)
C57 C58 H58 120.2
C59 C58 H58 120.2
C58 C59 C60 120.0(3)
C58 C59 H59 120.0
C60 C59 H59 120.0
C55 C60 C59 121.3(3)
C55 C60 H60 119.4
C59 C60 H60 119.4
C66 C61 C62 117.8(3)
C66 C61 P4 123.2(2)
C62 C61 P4 119.1(2)
C63 C62 C61 121.0(3)
C63 C62 H62 119.5
C61 C62 H62 119.5
C64 C63 C62 120.4(3)
C64 C63 H63 119.8
C62 C63 H63 119.8
C65 C64 C63 119.5(3)
C65 C64 H64 120.3
C63 C64 H64 120.3
C64 C65 C66 120.6(3)
C64 C65 H65 119.7
C66 C65 H65 119.7
C65 C66 C61 120.6(3)
C65 C66 H66 119.7
C61 C66 H66 119.7
C53 P5 C73 103.58(14)
C53 P5 C67 104.01(15)
C73 P5 C67 95.63(14)
C53 P5 Fe2 116.59(10)
C73 P5 Fe2 118.52(10)
C67 P5 Fe2 115.55(10)
C72 C67 C68 117.3(3)
C72 C67 P5 125.1(3)
C68 C67 P5 117.6(2)
C69 C68 C67 121.3(3)
C69 C68 H68 119.4
C67 C68 H68 119.4
C70 C69 C68 120.0(3)
C70 C69 H69 120.0
C68 C69 H69 120.0
C69 C70 C71 119.5(3)
C69 C70 H70 120.2
C71 C70 H70 120.2
C70 C71 C72 120.2(3)
C70 C71 H71 119.9
C72 C71 H71 119.9
C67 C72 C71 121.6(3)
C67 C72 H72 119.2
C71 C72 H72 119.2
C78 C73 C74 118.6(3)
C78 C73 P5 122.5(2)
C74 C73 P5 118.9(2)
C75 C74 C73 120.6(3)
C75 C74 H74 119.7
C73 C74 H74 119.7
C76 C75 C74 120.1(3)
C76 C75 H75 119.9
C74 C75 H75 119.9
C75 C76 C77 119.7(3)
C75 C76 H76 120.1
C77 C76 H76 120.1
C76 C77 C78 120.0(3)
C76 C77 H77 120.0
C78 C77 H77 120.0
C73 C78 C77 120.8(3)
C73 C78 H78 119.6
C77 C78 H78 119.6
C54 P6 C79 105.77(14)
C54 P6 C85 105.71(14)
C79 P6 C85 100.36(13)
C54 P6 Fe2 115.73(11)
C79 P6 Fe2 115.74(10)
C85 P6 Fe2 111.98(10)
C80 C79 C84 117.6(3)
C80 C79 P6 123.0(2)
C84 C79 P6 119.4(2)
C81 C80 C79 120.6(3)
C81 C80 H80 119.7
C79 C80 H80 119.7
C82 C81 C80 120.7(3)
C82 C81 H81 119.6
C80 C81 H81 119.6
C81 C82 C83 119.4(3)
C81 C82 H82 120.3
C83 C82 H82 120.3
C84 C83 C82 119.8(3)
C84 C83 H83 120.1
C82 C83 H83 120.1
C83 C84 C79 121.9(3)
C83 C84 H84 119.1
C79 C84 H84 119.1
C90 C85 C86 116.4(3)
C90 C85 P6 122.3(2)
C86 C85 P6 120.5(2)
C87 C86 C85 122.0(3)
C87 C86 H86 119.0
C85 C86 H86 119.0
C88 C87 C86 120.5(3)
C88 C87 H87 119.7
C86 C87 H87 119.7
C89 C88 C87 118.5(3)
C89 C88 H88 120.7
C87 C88 H88 120.7
C88 C89 C90 121.1(4)
C88 C89 H89 119.4
C90 C89 H89 119.4
C85 C90 C89 121.4(3)
C85 C90 H90 119.3
C89 C90 H90 119.3
C1 B1 C8 110.5(2)
C1 B1 C9 108.9(2)
C8 B1 C9 111.1(2)
C1 B1 C7 107.9(2)
C8 B1 C7 108.9(2)
C9 B1 C7 109.5(2)
C6 C1 C2 114.8(3)
C6 C1 B1 124.9(3)
C2 C1 B1 120.4(3)
C3 C2 C1 122.7(3)
C3 C2 H2 118.7
C1 C2 H2 118.7
C4 C3 C2 120.2(3)
C4 C3 H3 119.9
C2 C3 H3 119.9
C5 C4 C3 119.5(3)
C5 C4 H4 120.3
C3 C4 H4 120.3
C4 C5 C6 119.9(3)
C4 C5 H5 120.1
C6 C5 H5 120.1
C1 C6 C5 123.0(3)
C1 C6 H6 118.5
C5 C6 H6 118.5
B1 C7 P1 113.5(2)
B1 C7 H7A 108.9
P1 C7 H7A 108.9
B1 C7 H7B 108.9
P1 C7 H7B 108.9
H7A C7 H7B 107.7
B1 C8 P2 112.2(2)
B1 C8 H8A 109.2
P2 C8 H8A 109.2
B1 C8 H8B 109.2
P2 C8 H8B 109.2
H8A C8 H8B 107.9
B1 C9 P3 114.6(2)
B1 C9 H9A 108.6
P3 C9 H9A 108.6
B1 C9 H9B 108.6
P3 C9 H9B 108.6
H9A C9 H9B 107.6
C46 B2 C53 111.4(3)
C46 B2 C54 110.9(3)
C53 B2 C54 107.7(3)
C46 B2 C52 105.3(3)
C53 B2 C52 110.9(3)
C54 B2 C52 110.7(2)
C47 C46 C51 114.5(3)
C47 C46 B2 124.9(3)
C51 C46 B2 120.2(3)
C46 C47 C48 122.9(4)
C46 C47 H47 118.6
C48 C47 H47 118.6
C49 C48 C47 120.4(4)
C49 C48 H48 119.8
C47 C48 H48 119.8
C48 C49 C50 119.3(3)
C48 C49 H49 120.3
C50 C49 H49 120.3
C49 C50 C51 119.6(4)
C49 C50 H50 120.2
C51 C50 H50 120.2
C50 C51 C46 123.1(4)
C50 C51 H51 118.4
C46 C51 H51 118.4
B2 C52 P4 118.1(2)
B2 C52 H52A 107.8
P4 C52 H52A 107.8
B2 C52 H52B 107.8
P4 C52 H52B 107.8
H52A C52 H52B 107.1
B2 C53 P5 114.2(2)
B2 C53 H53A 108.7
P5 C53 H53A 108.7
B2 C53 H53B 108.7
P5 C53 H53B 108.7
H53A C53 H53B 107.6
B2 C54 P6 114.0(2)
B2 C54 H54A 108.7
P6 C54 H54A 108.7
B2 C54 H54B 108.7
P6 C54 H54B 108.7
H54A C54 H54B 107.6
C2T C1T C6T 118.9(7)
C2T C1T H1T 120.5
C6T C1T H1T 120.5
C3T C2T C1T 123.6(8)
C3T C2T H2T 118.2
C1T C2T H2T 118.2
C2T C3T C4T 116.9(8)
C2T C3T H3T 121.5
C4T C3T H3T 121.5
C5T C4T C3T 120.3(7)
C5T C4T H4T 119.8
C3T C4T H4T 119.8
C6T C5T C4T 119.4(8)
C6T C5T H5T 120.3
C4T C5T H5T 120.3
C5T C6T C1T 120.3(8)
C5T C6T H6T 119.8
C1T C6T H6T 119.8
C6S C1S C2S 120.8(6)
C6S C1S H1S 119.6
C2S C1S H1S 119.6
C3S C2S C1S 119.5(5)
C3S C2S H2S 120.2
C1S C2S H2S 120.2
C2S C3S C4S 120.8(6)
C2S C3S H3S 119.6
C4S C3S H3S 119.6
C5S C4S C3S 118.5(6)
C5S C4S H4S 120.8
C3S C4S H4S 120.8
C4S C5S C6S 121.0(6)
C4S C5S H5S 119.5
C6S C5S H5S 119.5
C1S C6S C5S 119.4(6)
C1S C6S H6S 120.3
C5S C6S H6S 120.3
C2B C1B C6B 118.6(14)
C2B C1B H1B 120.7
C6B C1B H1B 120.7
C1B C2B C3B 124.0(14)
C1B C2B H2B 118.0
C3B C2B H2B 118.0
C2B C3B C4B 118.9(13)
C2B C3B H3B 120.6
C4B C3B H3B 120.6
C5B C4B C3B 116.6(13)
C5B C4B H4B 121.7
C3B C4B H4B 121.7
C6B C5B C4B 121.9(13)
C6B C5B H5B 119.0
C4B C5B H5B 119.0
C5B C6B C1B 119.9(13)
C5B C6B H6B 120.1
C1B C6B H6B 120.1
C6A C1A C2A 121.1(15)
C6A C1A H1A 119.4
C2A C1A H1A 119.4
C3A C2A C1A 116.1(15)
C3A C2A H2A 121.9
C1A C2A H2A 121.9
C2A C3A C4A 123.7(16)
C2A C3A H3A 118.2
C4A C3A H3A 118.2
C3A C4A C5A 118.7(16)
C3A C4A H4A 120.7
C5A C4A H4A 120.7
C6A C5A C4A 116.4(15)
C6A C5A H5A 121.8
C4A C5A H5A 121.8
C1A C6A C5A 123.2(16)
C1A C6A H6A 118.4
C5A C6A H6A 118.4
C2Z C1Z C6Z 119.6(11)
C2Z C1Z H1Z 120.2
C6Z C1Z H1Z 120.2
C3Z C2Z C1Z 119.6(11)
C3Z C2Z H2Z 120.2
C1Z C2Z H2Z 120.2
C2Z C3Z C4Z 121.4(11)
C2Z C3Z H3Z 119.3
C4Z C3Z H3Z 119.3
C5Z C4Z C3Z 119.0(11)
C5Z C4Z H4Z 120.5
C3Z C4Z H4Z 120.5
C6Z C5Z C4Z 120.1(10)
C6Z C5Z H5Z 119.9
C4Z C5Z H5Z 119.9
C5Z C6Z C1Z 120.1(10)
C5Z C6Z H6Z 119.9
C1Z C6Z H6Z 119.9
C6X C1X C2X 120.2(10)
C6X C1X H1X 119.9
C2X C1X H1X 119.9
C3X C2X C1X 120.4(11)
C3X C2X H2X 119.8
C1X C2X H2X 119.8
C2X C3X C4X 121.1(11)
C2X C3X H3X 119.4
C4X C3X H3X 119.4
C3X C4X C5X 118.1(11)
C3X C4X H4X 120.9
C5X C4X H4X 120.9
C6X C5X C4X 120.2(12)
C6X C5X H5X 119.9
C4X C5X H5X 119.9
C1X C6X C5X 119.9(11)
C1X C6X H6X 120.0
C5X C6X H6X 120.0

loop_
_geom_bond_atom_site_label_1
_geom_bond_atom_site_label_2
_geom_bond_distance
Fe1 N4 1.978(2)
Fe1 N1 2.028(3)
Fe1 N3 2.030(2)
Fe1 P2 2.2202(8)
Fe1 P1 2.2477(9)
Fe1 P3 2.2610(8)
Fe2 N3 1.999(2)
Fe2 N4 2.023(2)
Fe2 N2 2.026(3)
Fe2 P6 2.2369(9)
Fe2 P4 2.2472(8)
Fe2 P5 2.2695(8)
N1 N2 1.465(3)
N1 H1N 0.870(17)
N1 H2N 0.861(17)
N2 H3N 0.899(17)
N2 H4N 0.875(17)
N3 N4 1.429(3)
N3 H5N 0.892(17)
N4 H6N 0.875(17)
P1 C7 1.824(3)
P1 C16 1.856(3)
P1 C10 1.856(3)
C10 C15 1.398(4)
C10 C11 1.403(4)
C11 C12 1.395(4)
C11 H11 0.9500
C12 C13 1.381(5)
C12 H12 0.9500
C13 C14 1.385(5)
C13 H13 0.9500
C14 C15 1.392(4)
C14 H14 0.9500
C15 H15 0.9500
C16 C21 1.395(4)
C16 C17 1.399(4)
C17 C18 1.387(5)
C17 H17 0.9500
C18 C19 1.380(5)
C18 H18 0.9500
C19 C20 1.383(5)
C19 H19 0.9500
C20 C21 1.387(4)
C20 H20 0.9500
C21 H21 0.9500
P2 C8 1.809(3)
P2 C28 1.841(3)
P2 C22 1.850(3)
C22 C23 1.385(4)
C22 C27 1.406(4)
C23 C24 1.389(4)
C23 H23 0.9500
C24 C25 1.383(5)
C24 H24 0.9500
C25 C26 1.382(5)
C25 H25 0.9500
C26 C27 1.382(4)
C26 H26 0.9500
C27 H27 0.9500
C28 C33 1.393(4)
C28 C29 1.397(4)
C29 C30 1.388(4)
C29 H29 0.9500
C30 C31 1.386(5)
C30 H30 0.9500
C31 C32 1.380(5)
C31 H31 0.9500
C32 C33 1.394(4)
C32 H32 0.9500
C33 H33 0.9500
P3 C9 1.825(3)
P3 C34 1.856(3)
P3 C40 1.856(3)
C34 C39 1.395(4)
C34 C35 1.400(4)
C35 C36 1.395(4)
C35 H35 0.9500
C36 C37 1.378(5)
C36 H36 0.9500
C37 C38 1.389(5)
C37 H37 0.9500
C38 C39 1.386(4)
C38 H38 0.9500
C39 H39 0.9500
C40 C41 1.387(4)
C40 C45 1.393(4)
C41 C42 1.390(4)
C41 H41 0.9500
C42 C43 1.380(4)
C42 H42 0.9500
C43 C44 1.379(4)
C43 H43 0.9500
C44 C45 1.388(4)
C44 H44 0.9500
C45 H45 0.9500
P4 C52 1.818(3)
P4 C61 1.853(3)
P4 C55 1.856(3)
C55 C60 1.391(4)
C55 C56 1.403(4)
C56 C57 1.382(5)
C56 H56 0.9500
C57 C58 1.381(5)
C57 H57 0.9500
C58 C59 1.384(5)
C58 H58 0.9500
C59 C60 1.393(4)
C59 H59 0.9500
C60 H60 0.9500
C61 C66 1.397(4)
C61 C62 1.398(4)
C62 C63 1.387(4)
C62 H62 0.9500
C63 C64 1.381(5)
C63 H63 0.9500
C64 C65 1.374(5)
C64 H64 0.9500
C65 C66 1.395(5)
C65 H65 0.9500
C66 H66 0.9500
P5 C53 1.843(3)
P5 C73 1.852(3)
P5 C67 1.863(3)
C67 C72 1.383(4)
C67 C68 1.409(4)
C68 C69 1.388(5)
C68 H68 0.9500
C69 C70 1.381(5)
C69 H69 0.9500
C70 C71 1.385(5)
C70 H70 0.9500
C71 C72 1.389(5)
C71 H71 0.9500
C72 H72 0.9500
C73 C78 1.381(4)
C73 C74 1.399(4)
C74 C75 1.389(5)
C74 H74 0.9500
C75 C76 1.381(5)
C75 H75 0.9500
C76 C77 1.385(5)
C76 H76 0.9500
C77 C78 1.395(4)
C77 H77 0.9500
C78 H78 0.9500
P6 C54 1.814(3)
P6 C79 1.839(3)
P6 C85 1.856(3)
C79 C80 1.396(4)
C79 C84 1.401(4)
C80 C81 1.390(4)
C80 H80 0.9500
C81 C82 1.385(5)
C81 H81 0.9500
C82 C83 1.389(4)
C82 H82 0.9500
C83 C84 1.380(4)
C83 H83 0.9500
C84 H84 0.9500
C85 C90 1.381(4)
C85 C86 1.394(4)
C86 C87 1.375(5)
C86 H86 0.9500
C87 C88 1.371(5)
C87 H87 0.9500
C88 C89 1.367(5)
C88 H88 0.9500
C89 C90 1.384(5)
C89 H89 0.9500
C90 H90 0.9500
B1 C1 1.638(4)
B1 C8 1.657(5)
B1 C9 1.662(4)
B1 C7 1.667(4)
C1 C6 1.393(4)
C1 C2 1.419(4)
C2 C3 1.393(4)
C2 H2 0.9500
C3 C4 1.386(5)
C3 H3 0.9500
C4 C5 1.370(5)
C4 H4 0.9500
C5 C6 1.414(4)
C5 H5 0.9500
C6 H6 0.9500
C7 H7A 0.9900
C7 H7B 0.9900
C8 H8A 0.9900
C8 H8B 0.9900
C9 H9A 0.9900
C9 H9B 0.9900
B2 C46 1.643(4)
B2 C53 1.656(5)
B2 C54 1.659(5)
B2 C52 1.661(5)
C46 C47 1.390(5)
C46 C51 1.414(5)
C47 C48 1.406(5)
C47 H47 0.9500
C48 C49 1.365(6)
C48 H48 0.9500
C49 C50 1.383(5)
C49 H49 0.9500
C50 C51 1.395(5)
C50 H50 0.9500
C51 H51 0.9500
C52 H52A 0.9900
C52 H52B 0.9900
C53 H53A 0.9900
C53 H53B 0.9900
C54 H54A 0.9900
C54 H54B 0.9900
C1T C2T 1.364(9)
C1T C6T 1.374(9)
C1T H1T 0.9500
C2T C3T 1.334(8)
C2T H2T 0.9500
C3T C4T 1.421(9)
C3T H3T 0.9500
C4T C5T 1.378(9)
C4T H4T 0.9500
C5T C6T 1.366(8)
C5T H5T 0.9500
C6T H6T 0.9500
C1S C6S 1.358(7)
C1S C2S 1.373(7)
C1S H1S 0.9500
C2S C3S 1.364(7)
C2S H2S 0.9500
C3S C4S 1.393(7)
C3S H3S 0.9500
C4S C5S 1.363(8)
C4S H4S 0.9500
C5S C6S 1.386(7)
C5S H5S 0.9500
C6S H6S 0.9500
C1B C2B 1.337(12)
C1B C6B 1.376(13)
C1B H1B 0.9500
C2B C3B 1.341(12)
C2B H2B 0.9500
C3B C4B 1.414(12)
C3B H3B 0.9500
C4B C5B 1.397(12)
C4B H4B 0.9500
C5B C6B 1.350(12)
C5B H5B 0.9500
C6B H6B 0.9500
C1A C6A 1.359(13)
C1A C2A 1.385(13)
C1A H1A 0.9500
C2A C3A 1.343(13)
C2A H2A 0.9500
C3A C4A 1.398(13)
C3A H3A 0.9500
C4A C5A 1.398(13)
C4A H4A 0.9500
C5A C6A 1.363(13)
C5A H5A 0.9500
C6A H6A 0.9500
C1Z C2Z 1.373(11)
C1Z C6Z 1.401(10)
C1Z H1Z 0.9500
C2Z C3Z 1.347(12)
C2Z H2Z 0.9500
C3Z C4Z 1.386(10)
C3Z H3Z 0.9500
C4Z C5Z 1.378(11)
C4Z H4Z 0.9500
C5Z C6Z 1.353(11)
C5Z H5Z 0.9500
C6Z H6Z 0.9500
C1X C6X 1.366(12)
C1X C2X 1.369(10)
C1X H1X 0.9500
C2X C3X 1.357(11)
C2X H2X 0.9500
C3X C4X 1.377(12)
C3X H3X 0.9500
C4X C5X 1.403(12)
C4X H4X 0.9500
C5X C6X 1.374(12)
C5X H5X 0.9500
C6X H6X 0.9500
